data_7704923
loop_
_publ_author_name
'Zhang, Chenghui'
'Shi, Huaizhong'
'Yan, Yan'
'Sun, Libo'
'Ye, Yu'
'Lu, Yizhong'
'Liang, Zhiqiang'
'Li, Jiyang'

_publ_section_title
;
 A zwitterionic ligand-based water-stable metal-organic framework showing
 photochromic and Cr(vi) removal properties.
;
_journal_issue 30
_journal_name_full 'Dalton transactions (Cambridge, England : 2003)'
_journal_page_first 10613
_journal_page_last 10620
_journal_paper_doi 10.1039/c9dt04679h
_journal_volume 49
_journal_year 2020
_chemical_formula_sum 'C36 H23 In3 N4 O12'
_chemical_formula_weight 1048.04
_space_group_crystal_system trigonal
_space_group_IT_number 166
_space_group_name_Hall '-R 3 2"'
_space_group_name_H-M_alt 'R -3 m :H'
_atom_sites_solution_hydrogens mixed
_audit_creation_method SHELXL-2018/3
_audit_update_record
;
2020-07-02 deposited with the CCDC.	2020-07-06 downloaded from the CCDC.
;
_cell_angle_alpha 90
_cell_angle_beta 90
_cell_angle_gamma 120
_cell_formula_units_Z 9
_cell_length_a 15.2848(7)
_cell_length_b 15.2848(7)
_cell_length_c 56.084(3)
_cell_measurement_reflns_used 9788
_cell_measurement_temperature 193(2)
_cell_measurement_theta_max 28.30
_cell_measurement_theta_min 2.67
_cell_volume 11347.2(10)
_computing_cell_refinement 'Bruker SAINT'
_computing_data_collection 'Bruker APEX2'
_computing_data_reduction 'Bruker SAINT'
_computing_molecular_graphics 'Bruker SHELXTL'
_computing_publication_material 'Bruker SHELXTL'
_computing_structure_refinement 'SHELXL-2018/3 (Sheldrick, 2018)'
_computing_structure_solution 'SHELXT 2014/5 (Sheldrick, 2014)'
_diffrn_ambient_temperature 193(2)
_diffrn_measured_fraction_theta_full 0.985
_diffrn_measured_fraction_theta_max 0.989
_diffrn_measurement_device_type 'Bruker APEX-II CCD'
_diffrn_measurement_method '\f and \w scans'
_diffrn_radiation_type MoK\a
_diffrn_radiation_wavelength 0.71073
_diffrn_reflns_av_R_equivalents 0.0347
_diffrn_reflns_av_unetI/netI 0.0157
_diffrn_reflns_Laue_measured_fraction_full 0.985
_diffrn_reflns_Laue_measured_fraction_max 0.989
_diffrn_reflns_limit_h_max 20
_diffrn_reflns_limit_h_min -20
_diffrn_reflns_limit_k_max 14
_diffrn_reflns_limit_k_min -20
_diffrn_reflns_limit_l_max 74
_diffrn_reflns_limit_l_min -74
_diffrn_reflns_number 37905
_diffrn_reflns_point_group_measured_fraction_full 0.985
_diffrn_reflns_point_group_measured_fraction_max 0.989
_diffrn_reflns_theta_full 25.242
_diffrn_reflns_theta_max 28.298
_diffrn_reflns_theta_min 2.179
_exptl_absorpt_coefficient_mu 1.411
_exptl_absorpt_correction_T_max 0.0962
_exptl_absorpt_correction_T_min 0.0682
_exptl_absorpt_correction_type multi-scan
_exptl_absorpt_process_details sadabs
_exptl_crystal_density_diffrn 1.380
_exptl_crystal_description block
_exptl_crystal_F_000 4590
_exptl_crystal_size_max 0.120
_exptl_crystal_size_mid 0.110
_exptl_crystal_size_min 0.080
_refine_diff_density_max 0.533
_refine_diff_density_min -0.717
_refine_diff_density_rms 0.092
_refine_ls_extinction_method none
_refine_ls_goodness_of_fit_ref 1.136
_refine_ls_hydrogen_treatment constr
_refine_ls_matrix_type full
_refine_ls_number_parameters 186
_refine_ls_number_reflns 3459
_refine_ls_number_restraints 198
_refine_ls_restrained_S_all 1.127
_refine_ls_R_factor_all 0.0285
_refine_ls_R_factor_gt 0.0275
_refine_ls_shift/su_max 0.005
_refine_ls_shift/su_mean 0.000
_refine_ls_structure_factor_coef Fsqd
_refine_ls_weighting_details 'w=1/[\s^2^(Fo^2^)+(0.0336P)^2^+78.3523P] where P=(Fo^2^+2Fc^2^)/3'
_refine_ls_weighting_scheme calc
_refine_ls_wR_factor_gt 0.0793
_refine_ls_wR_factor_ref 0.0801
_reflns_Friedel_coverage 0.000
_reflns_number_gt 3340
_reflns_number_total 3459
_reflns_threshold_expression 'I > 2\s(I)'
_cod_data_source_file c9dt04679h2.cif
_cod_data_source_block 1117
_cod_depositor_comments
;Adding full bibliography for 7704923.cif.

 Adding full bibliography for 7704923.cif.
;
_cod_original_cell_volume 11347.2(12)
_cod_database_code 7704923
_shelx_shelxl_version_number 2018/3
_shelx_space_group_comment
;
The symmetry employed for this shelxl refinement is uniquely defined
by the following loop, which should always be used as a source of
symmetry information in preference to the above space-group names.
They are only intended as comments.
;
_shelx_estimated_absorpt_t_min 0.849
_shelx_estimated_absorpt_t_max 0.896

loop_
_space_group_symop_operation_xyz
'x, y, z'
'-y, x-y, z'
'-x+y, -x, z'
'y, x, -z'
'x-y, -y, -z'
'-x, -x+y, -z'
'x+2/3, y+1/3, z+1/3'
'-y+2/3, x-y+1/3, z+1/3'
'-x+y+2/3, -x+1/3, z+1/3'
'y+2/3, x+1/3, -z+1/3'
'x-y+2/3, -y+1/3, -z+1/3'
'-x+2/3, -x+y+1/3, -z+1/3'
'x+1/3, y+2/3, z+2/3'
'-y+1/3, x-y+2/3, z+2/3'
'-x+y+1/3, -x+2/3, z+2/3'
'y+1/3, x+2/3, -z+2/3'
'x-y+1/3, -y+2/3, -z+2/3'
'-x+1/3, -x+y+2/3, -z+2/3'
'-x, -y, -z'
'y, -x+y, -z'
'x-y, x, -z'
'-y, -x, z'
'-x+y, y, z'
'x, x-y, z'
'-x+2/3, -y+1/3, -z+1/3'
'y+2/3, -x+y+1/3, -z+1/3'
'x-y+2/3, x+1/3, -z+1/3'
'-y+2/3, -x+1/3, z+1/3'
'-x+y+2/3, y+1/3, z+1/3'
'x+2/3, x-y+1/3, z+1/3'
'-x+1/3, -y+2/3, -z+2/3'
'y+1/3, -x+y+2/3, -z+2/3'
'x-y+1/3, x+2/3, -z+2/3'
'-y+1/3, -x+2/3, z+2/3'
'-x+y+1/3, y+2/3, z+2/3'
'x+1/3, x-y+2/3, z+2/3'

loop_
_atom_site_label
_atom_site_type_symbol
_atom_site_fract_x
_atom_site_fract_y
_atom_site_fract_z
_atom_site_U_iso_or_equiv
_atom_site_adp_type
_atom_site_occupancy
_atom_site_site_symmetry_order
_atom_site_calc_flag
_atom_site_refinement_flags_posn
_atom_site_refinement_flags_adp
_atom_site_refinement_flags_occupancy
_atom_site_disorder_assembly
_atom_site_disorder_group
C1 C 0.6378(2) 0.6029(2) 0.45506(5) 0.0262(5) Uani 1 1 d . U . . .
C2 C 0.7341(2) 0.6253(2) 0.44281(5) 0.0290(6) Uani 1 1 d . U . . .
C3 C 0.80399(17) 0.6080(3) 0.45444(7) 0.0283(8) Uani 1 2 d S TU P . .
H3A H 0.792134 0.584208 0.470620 0.034 Uiso 1 2 d R U P . .
C4 C 0.7506(2) 0.6588(3) 0.41927(5) 0.0375(7) Uani 1 1 d . U . . .
H4A H 0.702186 0.670350 0.411094 0.045 Uiso 1 1 d R U . . .
C5 C 0.8373(2) 0.6745(4) 0.40783(8) 0.0403(11) Uani 1 2 d S TU P . .
In1 In 0.41998(2) 0.58002(2) 0.44648(2) 0.01603(8) Uani 1 2 d S T P . .
In2 In 0.500000 0.500000 0.500000 0.01588(9) Uani 1 4 d S T P . .
O1 O 0.62718(16) 0.57227(19) 0.47609(4) 0.0366(5) Uani 1 1 d . U . . .
O2 O 0.57652(16) 0.6157(2) 0.44310(3) 0.0351(5) Uani 1 1 d . U . . .
O3 O 0.42948(10) 0.57052(10) 0.48350(4) 0.0249(5) Uani 1 2 d S T P . .
H3M H 0.399961 0.600023 0.492682 0.030 Uiso 0.5 2 d R U P . .
O4 O 0.4711(2) 0.73557(10) 0.44486(5) 0.0245(5) Uani 1 2 d S T P . .
C6 C 0.355(2) 0.496(2) 0.3926(4) 0.029(3) Uani 0.413(3) 1 d . U P A -1
H6A H 0.295233 0.446839 0.400363 0.034 Uiso 0.413(3) 1 calc R U P A -1
C7 C 0.362(2) 0.4863(18) 0.3684(3) 0.031(2) Uani 0.413(3) 1 d . U P A -1
H7A H 0.309658 0.431349 0.359940 0.037 Uiso 0.413(3) 1 calc R U P A -1
C9 C 0.522(2) 0.638(2) 0.3717(4) 0.041(3) Uani 0.413(3) 1 d . U P A -1
H9A H 0.581613 0.689542 0.364274 0.050 Uiso 0.413(3) 1 calc R U P A -1
C10 C 0.509(2) 0.642(2) 0.3956(4) 0.031(3) Uani 0.413(3) 1 d . U P A -1
H10A H 0.559731 0.695462 0.404695 0.038 Uiso 0.413(3) 1 calc R U P A -1
C11 C 0.45745(16) 0.54255(16) 0.33173(3) 0.0515(13) Uani 1 2 d GS TU P . .
C12 C 0.55227(18) 0.5668(4) 0.32307(4) 0.072(3) Uani 0.5 1 d G U P B -1
H12A H 0.608358 0.591923 0.333604 0.086 Uiso 0.5 1 calc R U P B -1
C13 C 0.5650(3) 0.5544(5) 0.29900(4) 0.068(2) Uani 0.5 1 d G U P B -1
H13A H 0.629710 0.571092 0.293083 0.081 Uiso 0.5 1 calc R U P B -1
N2 N 0.4828(4) 0.5176(4) 0.28360(4) 0.0484(11) Uani 1 2 d G TU P B .
C14 C 0.3880(3) 0.4926(4) 0.29226(6) 0.067(2) Uani 0.5 1 d G U P B -1
H14A H 0.331814 0.467028 0.281741 0.080 Uiso 0.5 1 calc R U P B -1
C15 C 0.3753(2) 0.5050(4) 0.31633(5) 0.068(2) Uani 0.5 1 d G U P B -1
H15A H 0.310419 0.487838 0.322251 0.082 Uiso 0.5 1 calc R U P B -1
N1 N 0.4266(6) 0.5720(6) 0.40623(4) 0.0252(6) Uani 1 2 d G TU P A .
C6A C 0.3984(7) 0.6240(6) 0.39047(8) 0.033(3) Uani 0.087(3) 1 d G U P A -2
H6AA H 0.373111 0.665307 0.396409 0.039 Uiso 0.087(3) 1 calc R U P A -2
C7A C 0.4072(5) 0.6153(4) 0.36603(7) 0.039(4) Uani 0.087(3) 1 d G U P A -2
H7AA H 0.387761 0.650493 0.355262 0.047 Uiso 0.087(3) 1 calc R U P A -2
C8 C 0.4442(3) 0.5551(2) 0.35736(3) 0.0422(10) Uani 1 2 d G TU P A .
C9A C 0.4725(5) 0.5033(4) 0.37312(5) 0.039(4) Uani 0.087(3) 1 d G U P A -2
H9AA H 0.497788 0.461961 0.367179 0.047 Uiso 0.087(3) 1 calc R U P A -2
C10A C 0.4637(6) 0.5120(5) 0.39756(4) 0.033(3) Uani 0.087(3) 1 d G U P A -2
H10B H 0.483140 0.476774 0.408322 0.040 Uiso 0.087(3) 1 calc R U P A -2

loop_
_atom_site_aniso_label
_atom_site_aniso_U_11
_atom_site_aniso_U_22
_atom_site_aniso_U_33
_atom_site_aniso_U_23
_atom_site_aniso_U_13
_atom_site_aniso_U_12
C1 0.0238(12) 0.0380(14) 0.0219(11) 0.0059(10) 0.0045(9) 0.0193(11)
C2 0.0262(13) 0.0425(15) 0.0238(12) 0.0071(11) 0.0054(10) 0.0213(12)
C3 0.0274(13) 0.040(2) 0.0215(16) 0.0067(15) 0.0034(8) 0.0201(11)
C4 0.0331(15) 0.062(2) 0.0272(13) 0.0123(13) 0.0051(11) 0.0314(15)
C5 0.0387(16) 0.069(3) 0.0234(18) 0.0131(19) 0.0066(10) 0.0343(16)
In1 0.01997(10) 0.01997(10) 0.01271(12) 0.00003(4) -0.00003(4) 0.01341(10)
In2 0.01931(13) 0.01931(13) 0.01128(14) 0.00012(5) -0.00012(5) 0.01134(13)
O1 0.0284(10) 0.0613(15) 0.0276(9) 0.0187(10) 0.0110(8) 0.0281(10)
O2 0.0278(10) 0.0646(15) 0.0239(9) 0.0092(9) 0.0053(8) 0.0314(11)
O3 0.0374(12) 0.0374(12) 0.0138(10) 0.0001(4) -0.0001(4) 0.0291(13)
O4 0.0228(13) 0.0201(9) 0.0315(13) 0.0004(5) 0.0008(11) 0.0114(6)
C6 0.031(4) 0.037(4) 0.021(5) 0.005(4) -0.001(4) 0.019(3)
C7 0.039(4) 0.040(4) 0.011(4) -0.001(3) 0.000(3) 0.019(3)
C9 0.044(5) 0.045(4) 0.025(5) 0.001(5) 0.001(4) 0.015(4)
C10 0.038(5) 0.038(4) 0.016(5) -0.001(4) 0.001(4) 0.017(4)
C11 0.0562(19) 0.0562(19) 0.0246(19) -0.0083(11) 0.0083(11) 0.015(2)
C12 0.046(4) 0.094(5) 0.045(4) -0.011(4) 0.004(3) 0.013(4)
C13 0.044(4) 0.091(5) 0.042(3) -0.012(4) -0.001(3) 0.013(4)
N2 0.0471(15) 0.0471(15) 0.0250(17) -0.0099(10) 0.0099(10) 0.0041(19)
C14 0.044(4) 0.100(5) 0.033(3) -0.013(4) 0.002(3) 0.019(4)
C15 0.043(4) 0.103(5) 0.033(3) -0.018(4) 0.001(3) 0.017(4)
N1 0.0313(12) 0.0313(12) 0.0162(13) 0.0004(6) -0.0004(6) 0.0178(14)
C6A 0.032(5) 0.041(5) 0.022(5) 0.000(5) -0.001(5) 0.016(5)
C7A 0.041(5) 0.046(5) 0.021(5) -0.001(5) -0.001(5) 0.015(5)
C8 0.0484(17) 0.0484(17) 0.0224(17) -0.0035(9) 0.0035(9) 0.019(2)
C9A 0.044(5) 0.045(5) 0.024(5) -0.003(5) 0.003(5) 0.018(5)
C10A 0.037(5) 0.039(5) 0.023(5) 0.000(5) -0.001(5) 0.019(5)

loop_
_atom_type_symbol
_atom_type_description
_atom_type_scat_dispersion_real
_atom_type_scat_dispersion_imag
_atom_type_scat_source
C C 0.0033 0.0016 'International Tables Vol C Tables 4.2.6.8 and 6.1.1.4'
H H 0.0000 0.0000 'International Tables Vol C Tables 4.2.6.8 and 6.1.1.4'
In In -0.7276 1.3100 'International Tables Vol C Tables 4.2.6.8 and 6.1.1.4'
N N 0.0061 0.0033 'International Tables Vol C Tables 4.2.6.8 and 6.1.1.4'
O O 0.0106 0.0060 'International Tables Vol C Tables 4.2.6.8 and 6.1.1.4'

loop_
_geom_angle_atom_site_label_1
_geom_angle_atom_site_label_2
_geom_angle_atom_site_label_3
_geom_angle
_geom_angle_site_symmetry_1
_geom_angle_site_symmetry_3
_geom_angle_publ_flag
O2 C1 O1 126.9(2) . . ?
O2 C1 C2 116.5(2) . . ?
O1 C1 C2 116.5(2) . . ?
C3 C2 C4 120.0(3) . . ?
C3 C2 C1 120.2(2) . . ?
C4 C2 C1 119.7(2) . . ?
C2 C3 C2 120.1(3) 23_655 . ?
C2 C3 H3A 119.9 23_655 . ?
C2 C3 H3A 120.0 . . ?
C5 C4 C2 119.2(3) . . ?
C5 C4 H4A 120.5 . . ?
C2 C4 H4A 120.4 . . ?
C4 C5 C4 121.5(4) 23_655 . ?
C4 C5 N2 119.1(5) 23_655 32 ?
C4 C5 N2 119.3(6) . 32 ?
O3 In1 O4 97.01(9) . 3_565 ?
O3 In1 O4 97.01(9) . . ?
O4 In1 O4 97.52(14) 3_565 . ?
O3 In1 O2 89.89(7) . 22_665 ?
O4 In1 O2 88.43(10) 3_565 22_665 ?
O4 In1 O2 170.24(10) . 22_665 ?
O3 In1 O2 89.89(7) . . ?
O4 In1 O2 170.24(9) 3_565 . ?
O4 In1 O2 88.43(10) . . ?
O2 In1 O2 84.69(14) 22_665 . ?
O3 In1 N1 168.18(11) . . ?
O4 In1 N1 90.56(19) 3_565 . ?
O4 In1 N1 90.95(18) . . ?
O2 In1 N1 81.23(16) 22_665 . ?
O2 In1 N1 81.58(18) . . ?
O3 In2 O3 180.00(5) 19_666 . ?
O3 In2 O1 88.51(7) 19_666 22_665 ?
O3 In2 O1 91.48(7) . 22_665 ?
O3 In2 O1 91.49(7) 19_666 4_556 ?
O3 In2 O1 88.52(7) . 4_556 ?
O1 In2 O1 180.00(12) 22_665 4_556 ?
O3 In2 O1 88.52(7) 19_666 . ?
O3 In2 O1 91.48(7) . . ?
O1 In2 O1 89.96(14) 22_665 . ?
O1 In2 O1 90.04(14) 4_556 . ?
O3 In2 O1 91.49(7) 19_666 19_666 ?
O3 In2 O1 88.52(7) . 19_666 ?
O1 In2 O1 90.04(14) 22_665 19_666 ?
O1 In2 O1 89.96(14) 4_556 19_666 ?
O1 In2 O1 180.0 . 19_666 ?
C1 O1 In2 133.96(19) . . ?
C1 O2 In1 137.07(18) . . ?
In2 O3 In1 123.27(12) . . ?
In2 O3 H3M 120.3 . . ?
In1 O3 H3M 116.5 . . ?
In1 O4 In1 142.04(14) . 2_665 ?
C7 C6 N1 125(2) . . ?
C7 C6 H6A 117.6 . . ?
N1 C6 H6A 117.6 . . ?
C8 C7 C6 118(2) . . ?
C8 C7 H7A 120.9 . . ?
C6 C7 H7A 120.9 . . ?
C10 C9 C8 120(2) . . ?
C10 C9 H9A 120.0 . . ?
C8 C9 H9A 120.0 . . ?
N1 C10 C9 121(2) . . ?
N1 C10 H10A 119.5 . . ?
C9 C10 H10A 119.5 . . ?
C12 C11 C15 119.9 . . ?
C12 C11 C8 119.8 . . ?
C15 C11 C8 120.3 . . ?
C11 C12 C13 120.0 . . ?
C11 C12 H12A 120.0 . . ?
C13 C12 H12A 120.0 . . ?
N2 C13 C12 120.0 . . ?
N2 C13 H13A 120.0 . . ?
C12 C13 H13A 120.0 . . ?
C13 N2 C14 120.1 . . ?
C13 N2 C5 119.7(3) . 33_545 ?
C14 N2 C5 120.2(3) . 33_545 ?
C15 C14 N2 120.0 . . ?
C15 C14 H14A 120.0 . . ?
N2 C14 H14A 120.0 . . ?
C14 C15 C11 120.1 . . ?
C14 C15 H15A 120.0 . . ?
C11 C15 H15A 120.0 . . ?
C10 N1 C6 118.0(5) . . ?
C6A N1 C10A 120.0 . . ?
C10 N1 In1 117.4(11) . . ?
C6 N1 In1 124.5(12) . . ?
C6A N1 In1 124.49(16) . . ?
C10A N1 In1 115.44(18) . . ?
C7A C6A N1 119.88(7) . . ?
C7A C6A H6AA 120.1 . . ?
N1 C6A H6AA 120.1 . . ?
C8 C7A C6A 120.06(9) . . ?
C8 C7A H7AA 120.0 . . ?
C6A C7A H7AA 120.0 . . ?
C9A C8 C7A 120.0 . . ?
C7 C8 C9 117.8(4) . . ?
C7 C8 C11 119.4(10) . . ?
C9A C8 C11 116.22(9) . . ?
C7A C8 C11 123.74(11) . . ?
C9 C8 C11 122.7(11) . . ?
C8 C9A C10A 119.91(7) . . ?
C8 C9A H9AA 120.0 . . ?
C10A C9A H9AA 120.0 . . ?
C9A C10A N1 120.07(9) . . ?
C9A C10A H10B 120.0 . . ?
N1 C10A H10B 120.0 . . ?

loop_
_geom_bond_atom_site_label_1
_geom_bond_atom_site_label_2
_geom_bond_distance
_geom_bond_site_symmetry_2
_geom_bond_publ_flag
C1 O2 1.244(3) . ?
C1 O1 1.249(3) . ?
C1 C2 1.500(4) . ?
C2 C3 1.386(3) . ?
C2 C4 1.392(4) . ?
C3 H3A 0.9605 . ?
C4 C5 1.380(4) . ?
C4 H4A 0.9599 . ?
C5 N2 1.434(11) 32 ?
In1 O3 2.092(2) . ?
In1 O4 2.1007(9) 3_565 ?
In1 O4 2.1007(9) . ?
In1 O2 2.180(2) 22_665 ?
In1 O2 2.180(2) . ?
In1 N1 2.266(2) . ?
In2 O3 2.084(3) 19_666 ?
In2 O3 2.084(3) . ?
In2 O1 2.156(2) 22_665 ?
In2 O1 2.156(2) 4_556 ?
In2 O1 2.156(2) . ?
In2 O1 2.156(2) 19_666 ?
O3 H3M 0.9356 . ?
C6 C7 1.37(3) . ?
C6 N1 1.36(3) . ?
C6 H6A 0.9500 . ?
C7 C8 1.32(2) . ?
C7 H7A 0.9500 . ?
C9 C10 1.36(3) . ?
C9 C8 1.47(2) . ?
C9 H9A 0.9500 . ?
C10 N1 1.32(3) . ?
C10 H10A 0.9500 . ?
C11 C12 1.3916 . ?
C11 C15 1.3898 . ?
C11 C8 1.4773 . ?
C12 C13 1.3900 . ?
C12 H12A 0.9500 . ?
C13 N2 1.3902 . ?
C13 H13A 0.9500 . ?
N2 C14 1.3890 . ?
C14 C15 1.3900 . ?
C14 H14A 0.9500 . ?
C15 H15A 0.9500 . ?
N1 C6A 1.3936(13) . ?
N1 C10A 1.3857 . ?
C6A C7A 1.3900 . ?
C6A H6AA 0.9500 . ?
C7A C8 1.3866 . ?
C7A H7AA 0.9500 . ?
C8 C9A 1.3929(13) . ?
C9A C10A 1.3900 . ?
C9A H9AA 0.9500 . ?
C10A H10B 0.9500 . ?
